data_4063277
loop_
_publ_author_name
'Ignacio Fern\'andez'
'Ren\'e Hermatschweiler'
'Paul S. Pregosin'
'Alberto Albinati'
'Silvia Rizzato'

_publ_section_title
;
 Synthesis, X-ray Studies, and Catalytic Allylic Amination Reactions
 with Ruthenium(IV) Allyl Carbonate Complexes
;
_journal_issue 2
_journal_name_full Organometallics
_journal_page_first 323
_journal_page_last 330
_journal_paper_doi 10.1021/om050749o
_journal_volume 25
_journal_year 2006
_chemical_formula_sum 'C19 H23 F6 O3 P Ru'
_chemical_formula_weight 545.41
_chemical_name_common (Ru(Cp){OC(O-t-Bu)O}(eta3-PhCH-CH-CH2))[PF6]
_space_group_IT_number 14
_symmetry_cell_setting monoclinic
_symmetry_space_group_name_Hall '-P 2ybc'
_symmetry_space_group_name_H-M 'P 1 21/c 1'
_atom_sites_solution_hydrogens geom
_atom_sites_solution_primary direct
_atom_sites_solution_secondary difmap
_audit_creation_method SHELXL-97
_cell_angle_alpha 90.000(2)
_cell_angle_beta 91.657(2)
_cell_angle_gamma 90.000(2)
_cell_formula_units_Z 4
_cell_length_a 9.8687(10)
_cell_length_b 11.0460(11)
_cell_length_c 19.243(2)
_cell_measurement_reflns_used 902
_cell_measurement_temperature 150(2)
_cell_measurement_theta_max 25.45
_cell_measurement_theta_min 2.27
_cell_volume 2096.7(4)
_computing_cell_refinement 'SAINTPLUS  (Bruker AXS, 1999)'
_computing_data_collection 'SMART      (Bruker AXS, 2001)'
_computing_data_reduction 'SAINTPLUS  (Bruker AXS, 1999)'
_computing_molecular_graphics 'ORTEP for Windows v1.074 (L.J. Farrugia 1997)'
_computing_publication_material 'WinGX v1.64.05(L.J. Farrugia,J. Appl. Cryst.,1999,32, 837)'
_computing_structure_refinement 'SHELXL-97 (Sheldrick, 1997)'
_computing_structure_solution 'SHELXS-97 (Sheldrick, 1990)'
_diffrn_ambient_temperature 153(2)
_diffrn_measured_fraction_theta_full 1.000
_diffrn_measured_fraction_theta_max 1.000
_diffrn_measurement_device_type 'Bruker SMART CCD'
_diffrn_measurement_method 'phi and omega scans'
_diffrn_radiation_monochromator graphite
_diffrn_radiation_source 'fine-focus sealed tube'
_diffrn_radiation_type MoK\a
_diffrn_radiation_wavelength 0.71073
_diffrn_reflns_av_R_equivalents 0.0325
_diffrn_reflns_av_sigmaI/netI 0.0252
_diffrn_reflns_limit_h_max 11
_diffrn_reflns_limit_h_min -11
_diffrn_reflns_limit_k_max 13
_diffrn_reflns_limit_k_min -13
_diffrn_reflns_limit_l_max 23
_diffrn_reflns_limit_l_min -23
_diffrn_reflns_number 17707
_diffrn_reflns_theta_full 25.52
_diffrn_reflns_theta_max 25.52
_diffrn_reflns_theta_min 2.06
_exptl_absorpt_coefficient_mu 0.895
_exptl_absorpt_correction_T_max 1.00000
_exptl_absorpt_correction_T_min 0.82099
_exptl_absorpt_correction_type 'empirical, multi scan'
_exptl_absorpt_process_details 'Sadabs 2.01 (Bruker AXS, 1999)'
_exptl_crystal_colour orange
_exptl_crystal_density_diffrn 1.728
_exptl_crystal_density_meas ?
_exptl_crystal_density_method .
_exptl_crystal_description prismatic
_exptl_crystal_F_000 1096
_exptl_crystal_size_max 0.25
_exptl_crystal_size_mid 0.15
_exptl_crystal_size_min 0.10
_refine_diff_density_max 0.908
_refine_diff_density_min -0.851
_refine_diff_density_rms 0.089
_refine_ls_extinction_coef 'not refined'
_refine_ls_extinction_method none
_refine_ls_goodness_of_fit_ref 1.061
_refine_ls_hydrogen_treatment 'riding model'
_refine_ls_matrix_type full
_refine_ls_number_parameters 281
_refine_ls_number_reflns 3903
_refine_ls_number_restraints 1
_refine_ls_restrained_S_all 1.064
_refine_ls_R_factor_all 0.0489
_refine_ls_R_factor_gt 0.0353
_refine_ls_shift/su_max 0.024
_refine_ls_shift/su_mean 0.002
_refine_ls_structure_factor_coef Fsqd
_refine_ls_weighting_details 'calc w=1/[\s^2^(Fo^2^)+(0.0234P)^2^+7.0329P] where P=(Fo^2^+2Fc^2^)/3'
_refine_ls_weighting_scheme calc
_refine_ls_wR_factor_gt 0.0764
_refine_ls_wR_factor_ref 0.0829
_reflns_number_gt 3114
_reflns_number_total 3903
_reflns_threshold_expression >2sigma(I)
_cod_original_sg_symbol_H-M P21/c
_cod_database_code 4063277

loop_
_symmetry_equiv_pos_as_xyz
'x, y, z'
'-x, y+1/2, -z+1/2'
'-x, -y, -z'
'x, -y-1/2, z-1/2'

loop_
_atom_site_label
_atom_site_type_symbol
_atom_site_fract_x
_atom_site_fract_y
_atom_site_fract_z
_atom_site_U_iso_or_equiv
_atom_site_adp_type
_atom_site_occupancy
_atom_site_symmetry_multiplicity
_atom_site_calc_flag
_atom_site_refinement_flags
_atom_site_disorder_assembly
_atom_site_disorder_group
Ru Ru 0.39557(3) 0.49609(3) 0.678168(14) 0.01853(9) Uani 1 1 d . . .
C1P C 0.2437(4) 0.3584(4) 0.6981(3) 0.0405(11) Uani 1 1 d . . .
H1P H 0.2565 0.2764 0.6851 0.049 Uiso 1 1 calc R . .
C2P C 0.2797(4) 0.4100(5) 0.7632(2) 0.0456(13) Uani 1 1 d . . .
H2P H 0.3193 0.3681 0.8019 0.055 Uiso 1 1 calc R . .
C3P C 0.2471(4) 0.5328(4) 0.7612(2) 0.0383(11) Uani 1 1 d . . .
H3P H 0.2614 0.5889 0.7981 0.046 Uiso 1 1 calc R . .
C4P C 0.1896(4) 0.5595(4) 0.6951(2) 0.0279(9) Uani 1 1 d . . .
H4P H 0.1590 0.6368 0.6796 0.034 Uiso 1 1 calc R . .
C5P C 0.1853(4) 0.4504(4) 0.6556(2) 0.0292(9) Uani 1 1 d . . .
H5P H 0.1499 0.4411 0.6095 0.035 Uiso 1 1 calc R . .
O1 O 0.5812(2) 0.4335(2) 0.72278(13) 0.0230(6) Uani 1 1 d . . .
C10 C 0.6127(4) 0.5418(3) 0.74005(18) 0.0214(8) Uani 1 1 d . . .
O2 O 0.5336(2) 0.6268(2) 0.71946(13) 0.0250(6) Uani 1 1 d . . .
O3 O 0.7203(2) 0.5715(2) 0.77789(13) 0.0254(6) Uani 1 1 d . . .
C11 C 0.8171(4) 0.4779(3) 0.8074(2) 0.0259(8) Uani 1 1 d . . .
C14 C 0.7431(4) 0.4008(4) 0.8591(2) 0.0328(9) Uani 1 1 d . . .
H141 H 0.6764 0.3498 0.8342 0.049 Uiso 1 1 calc R . .
H142 H 0.6966 0.4532 0.8918 0.049 Uiso 1 1 calc R . .
H143 H 0.8084 0.3493 0.8846 0.049 Uiso 1 1 calc R . .
C12 C 0.8766(4) 0.4049(4) 0.7491(2) 0.0319(9) Uani 1 1 d . . .
H121 H 0.8058 0.3538 0.7276 0.048 Uiso 1 1 calc R . .
H122 H 0.9501 0.3538 0.7678 0.048 Uiso 1 1 calc R . .
H123 H 0.9122 0.4599 0.7141 0.048 Uiso 1 1 calc R . .
C13 C 0.9234(4) 0.5588(4) 0.8429(2) 0.0367(10) Uani 1 1 d . . .
H131 H 0.9682 0.6078 0.8079 0.055 Uiso 1 1 calc R . .
H132 H 0.9909 0.5083 0.8676 0.055 Uiso 1 1 calc R . .
H133 H 0.8795 0.6121 0.8762 0.055 Uiso 1 1 calc R . .
C1 C 0.3922(4) 0.6067(4) 0.58369(19) 0.0270(9) Uani 1 1 d . . .
H11 H 0.2998 0.5827 0.5844 0.032 Uiso 1 1 calc R . .
H12 H 0.4153 0.6901 0.5848 0.032 Uiso 1 1 calc R . .
C2 C 0.4948(4) 0.5185(3) 0.58097(18) 0.0238(8) Uani 1 1 d . . .
H2A H 0.5876 0.5412 0.5802 0.029 Uiso 1 1 calc R . .
C6 C 0.7766(4) 0.2097(4) 0.5717(2) 0.0321(9) Uani 1 1 d . . .
H6 H 0.8719 0.2216 0.5704 0.039 Uiso 1 1 calc R . .
C3 C 0.4563(4) 0.3958(3) 0.57940(18) 0.0236(8) Uani 1 1 d . . .
H3 H 0.3620 0.3782 0.5776 0.028 Uiso 1 1 calc R . .
C9 C 0.4996(4) 0.1750(4) 0.5741(2) 0.0304(9) Uani 1 1 d . . .
H9 H 0.4044 0.1623 0.5746 0.036 Uiso 1 1 calc R . .
C4 C 0.5509(4) 0.2925(3) 0.58038(18) 0.0226(8) Uani 1 1 d . . .
C5 C 0.6922(4) 0.3081(4) 0.58079(19) 0.0281(9) Uani 1 1 d . . .
H5 H 0.7300 0.3866 0.5874 0.034 Uiso 1 1 calc R . .
C7 C 0.7240(4) 0.0939(4) 0.5643(2) 0.0345(10) Uani 1 1 d . . .
H7 H 0.7825 0.0270 0.5573 0.041 Uiso 1 1 calc R . .
C8 C 0.5853(5) 0.0768(4) 0.5673(2) 0.0367(10) Uani 1 1 d . . .
H8 H 0.5488 -0.0028 0.5647 0.044 Uiso 1 1 calc R . .
P P 0.87426(10) 0.70837(10) 0.56330(5) 0.0287(2) Uani 1 1 d . . .
F1 F 1.0277(2) 0.6644(2) 0.55812(14) 0.0467(7) Uani 1 1 d . A .
F2 F 0.7200(3) 0.7514(3) 0.56830(15) 0.0545(7) Uiso 1 1 d . A .
F3A F 0.9344(7) 0.8443(6) 0.5402(5) 0.041(2) Uiso 0.396(7) 1 d P A 1
F4A F 0.8550(8) 0.6780(11) 0.4844(4) 0.058(3) Uiso 0.396(7) 1 d P A 1
F5A F 0.8334(8) 0.5811(8) 0.5854(6) 0.062(3) Uiso 0.396(7) 1 d P A 1
F6A F 0.9118(7) 0.7477(8) 0.6437(4) 0.046(2) Uiso 0.396(7) 1 d P A 1
F3B F 0.9027(10) 0.8162(10) 0.6157(7) 0.048(3) Uiso 0.299(9) 1 d P A 2
F4B F 0.8824(12) 0.7891(13) 0.4985(7) 0.061(4) Uiso 0.299(9) 1 d P A 2
F5B F 0.8212(10) 0.5933(11) 0.5139(7) 0.049(3) Uiso 0.299(9) 1 d P A 2
F6B F 0.8425(10) 0.6173(10) 0.6299(6) 0.041(3) Uiso 0.299(9) 1 d P A 2
F3C F 0.8810(10) 0.6714(12) 0.6428(5) 0.053(3) Uiso 0.347(10) 1 d P A 3
F4C F 0.9190(8) 0.8403(8) 0.5790(7) 0.044(3) Uiso 0.347(10) 1 d P A 3
F5C F 0.8642(8) 0.7376(10) 0.4793(4) 0.031(2) Uiso 0.347(10) 1 d P A 3
F6C F 0.8210(8) 0.5708(8) 0.5422(7) 0.040(3) Uiso 0.347(10) 1 d P A 3

loop_
_atom_site_aniso_label
_atom_site_aniso_U_11
_atom_site_aniso_U_22
_atom_site_aniso_U_33
_atom_site_aniso_U_23
_atom_site_aniso_U_13
_atom_site_aniso_U_12
Ru 0.01503(14) 0.02147(15) 0.01903(15) 0.00098(13) -0.00047(10) 0.00185(12)
C1P 0.023(2) 0.029(2) 0.070(3) 0.011(2) 0.015(2) 0.0017(18)
C2P 0.020(2) 0.076(4) 0.041(3) 0.032(3) 0.0090(18) 0.006(2)
C3P 0.025(2) 0.064(3) 0.027(2) -0.004(2) 0.0091(17) 0.000(2)
C4P 0.0220(19) 0.032(2) 0.030(2) 0.0010(17) 0.0070(16) 0.0042(17)
C5P 0.0167(18) 0.038(2) 0.033(2) -0.0027(18) 0.0022(16) -0.0037(17)
O1 0.0191(13) 0.0203(13) 0.0293(14) -0.0023(11) -0.0051(10) -0.0004(11)
C10 0.0215(18) 0.0230(18) 0.0195(18) -0.0013(14) -0.0012(14) 0.0027(15)
O2 0.0232(13) 0.0216(13) 0.0297(14) -0.0008(11) -0.0057(11) 0.0030(11)
O3 0.0219(13) 0.0223(14) 0.0313(14) -0.0031(11) -0.0083(11) 0.0015(11)
C11 0.0185(18) 0.025(2) 0.034(2) 0.0020(16) -0.0069(15) 0.0040(15)
C14 0.030(2) 0.033(2) 0.035(2) 0.0066(18) -0.0008(17) 0.0055(18)
C12 0.0209(19) 0.033(2) 0.042(2) 0.0008(18) 0.0003(17) 0.0050(17)
C13 0.026(2) 0.036(2) 0.047(3) -0.005(2) -0.0143(19) 0.0005(19)
C1 0.029(2) 0.028(2) 0.024(2) 0.0066(16) 0.0087(16) 0.0036(17)
C2 0.0242(18) 0.029(2) 0.0187(18) 0.0023(15) 0.0039(14) -0.0005(16)
C6 0.029(2) 0.044(3) 0.023(2) 0.0085(18) 0.0034(16) 0.0134(19)
C3 0.0193(18) 0.032(2) 0.0197(19) -0.0012(16) 0.0042(14) -0.0012(16)
C9 0.028(2) 0.032(2) 0.031(2) -0.0040(17) -0.0050(17) 0.0000(17)
C4 0.0232(19) 0.028(2) 0.0163(18) -0.0027(15) 0.0016(14) -0.0004(16)
C5 0.026(2) 0.034(2) 0.024(2) 0.0026(17) 0.0012(15) 0.0025(17)
C7 0.041(2) 0.040(2) 0.023(2) -0.0034(18) -0.0002(17) 0.018(2)
C8 0.047(3) 0.029(2) 0.033(2) -0.0089(18) -0.0095(19) 0.004(2)
P 0.0271(5) 0.0302(5) 0.0284(5) 0.0000(4) -0.0037(4) 0.0008(4)
F1 0.0289(13) 0.0528(16) 0.0581(17) 0.0035(14) -0.0023(12) 0.0084(12)

loop_
_atom_type_symbol
_atom_type_description
_atom_type_scat_dispersion_real
_atom_type_scat_dispersion_imag
_atom_type_scat_source
C C 0.0033 0.0016 'International Tables Vol C Tables 4.2.6.8 and 6.1.1.4'
H H 0.0000 0.0000 'International Tables Vol C Tables 4.2.6.8 and 6.1.1.4'
O O 0.0106 0.0060 'International Tables Vol C Tables 4.2.6.8 and 6.1.1.4'
F F 0.0171 0.0103 'International Tables Vol C Tables 4.2.6.8 and 6.1.1.4'
P P 0.1023 0.0942 'International Tables Vol C Tables 4.2.6.8 and 6.1.1.4'
Ru Ru -1.2594 0.8363 'International Tables Vol C Tables 4.2.6.8 and 6.1.1.4'

loop_
_geom_angle_atom_site_label_1
_geom_angle_atom_site_label_2
_geom_angle_atom_site_label_3
_geom_angle
O1 Ru O2 62.10(10)
O1 Ru C2 88.85(12)
O2 Ru C2 86.78(12)
O1 Ru C5P 144.86(13)
O2 Ru C5P 146.44(13)
C2 Ru C5P 108.06(15)
O1 Ru C1P 107.01(13)
O2 Ru C1P 147.83(16)
C2 Ru C1P 124.54(17)
C5P Ru C1P 38.06(16)
O1 Ru C4P 147.44(13)
O2 Ru C4P 108.40(13)
C2 Ru C4P 122.84(14)
C5P Ru C4P 38.23(15)
C1P Ru C4P 63.20(15)
O1 Ru C1 120.75(12)
O2 Ru C1 85.73(13)
C2 Ru C1 37.82(14)
C5P Ru C1 88.38(15)
C1P Ru C1 122.82(17)
C4P Ru C1 87.30(14)
O1 Ru C3P 110.27(13)
O2 Ru C3P 92.04(14)
C2 Ru C3P 157.67(15)
C5P Ru C3P 62.76(16)
C1P Ru C3P 62.10(18)
C4P Ru C3P 37.17(15)
C1 Ru C3P 119.85(15)
O1 Ru C2P 91.10(13)
O2 Ru C2P 110.58(16)
C2 Ru C2P 160.23(18)
C5P Ru C2P 62.66(16)
C1P Ru C2P 37.30(18)
C4P Ru C2P 61.91(16)
C1 Ru C2P 148.12(15)
C3P Ru C2P 36.33(18)
O1 Ru C3 86.27(12)
O2 Ru C3 117.28(12)
C2 Ru C3 36.74(13)
C5P Ru C3 89.59(14)
C1P Ru C3 90.37(16)
C4P Ru C3 123.02(14)
C1 Ru C3 65.13(14)
C3P Ru C3 150.67(15)
C2P Ru C3 123.53(18)
O1 Ru C10 31.09(11)
O2 Ru C10 31.09(11)
C2 Ru C10 89.16(13)
C5P Ru C10 162.78(14)
C1P Ru C10 130.46(15)
C4P Ru C10 131.30(13)
C1 Ru C10 106.15(14)
C3P Ru C10 101.25(14)
C2P Ru C10 100.88(15)
C3 Ru C10 104.73(12)
C2P C1P C5P 108.1(4)
C2P C1P Ru 73.6(3)
C5P C1P Ru 70.6(2)
C3P C2P C1P 108.4(4)
C3P C2P Ru 71.8(2)
C1P C2P Ru 69.1(2)
C2P C3P C4P 108.4(4)
C2P C3P Ru 71.8(2)
C4P C3P Ru 69.4(2)
C3P C4P C5P 108.0(4)
C3P C4P Ru 73.4(2)
C5P C4P Ru 70.3(2)
C1P C5P C4P 107.0(4)
C1P C5P Ru 71.3(2)
C4P C5P Ru 71.5(2)
C10 O1 Ru 90.1(2)
O2 C10 O1 117.8(3)
O2 C10 O3 117.8(3)
O1 C10 O3 124.4(3)
O2 C10 Ru 59.18(18)
O1 C10 Ru 58.84(17)
O3 C10 Ru 174.0(3)
C10 O2 Ru 89.7(2)
C10 O3 C11 122.2(3)
O3 C11 C14 108.7(3)
O3 C11 C12 110.0(3)
C14 C11 C12 113.0(3)
O3 C11 C13 100.9(3)
C14 C11 C13 111.9(3)
C12 C11 C13 111.6(3)
C2 C1 Ru 69.6(2)
C1 C2 C3 118.2(3)
C1 C2 Ru 72.6(2)
C3 C2 Ru 77.2(2)
C5 C6 C7 120.8(4)
C2 C3 C4 125.0(3)
C2 C3 Ru 66.1(2)
C4 C3 Ru 122.9(2)
C8 C9 C4 121.0(4)
C9 C4 C5 118.2(4)
C9 C4 C3 119.3(3)
C5 C4 C3 122.2(3)
C6 C5 C4 120.2(4)
C8 C7 C6 119.4(4)
C9 C8 C7 120.3(4)
F5A P F4B 141.3(8)
F5A P F4C 152.6(7)
F4B P F4C 65.9(7)
F5A P F4A 92.7(5)
F4B P F4A 49.0(7)
F4C P F4A 114.7(6)
F5A P F3B 124.0(7)
F4B P F3B 93.9(7)
F4C P F3B 28.7(4)
F4A P F3B 142.9(7)
F5A P F3C 59.8(6)
F4B P F3C 158.8(7)
F4C P F3C 92.9(6)
F4A P F3C 152.2(6)
F3B P F3C 64.9(6)
F5A P F1 89.8(3)
F4B P F1 93.1(4)
F4C P F1 91.9(3)
F4A P F1 87.9(3)
F3B P F1 96.8(4)
F3C P F1 88.2(3)
F5A P F2 89.9(3)
F4B P F2 87.0(4)
F4C P F2 88.6(3)
F4A P F2 91.9(3)
F3B P F2 83.7(4)
F3C P F2 91.8(3)
F1 P F2 179.55(17)
F5A P F6A 92.0(5)
F4B P F6A 126.6(7)
F4C P F6A 60.7(5)
F4A P F6A 173.1(4)
F3B P F6A 33.6(5)
F3C P F6A 32.3(4)
F1 P F6A 87.2(3)
F2 P F6A 93.1(3)
F5A P F5C 116.4(6)
F4B P F5C 25.0(5)
F4C P F5C 90.9(5)
F4A P F5C 24.0(4)
F3B P F5C 118.9(6)
F3C P F5C 176.2(6)
F1 P F5C 91.6(3)
F2 P F5C 88.3(3)
F6A P F5C 151.6(5)
F5A P F6C 30.4(4)
F4B P F6C 111.0(7)
F4C P F6C 176.4(5)
F4A P F6C 62.3(5)
F3B P F6C 153.9(6)
F3C P F6C 90.2(6)
F1 P F6C 90.0(3)
F2 P F6C 89.5(3)
F6A P F6C 122.4(5)
F5C P F6C 86.0(5)
F5A P F5B 51.2(6)
F4B P F5B 90.2(7)
F4C P F5B 156.0(6)
F4A P F5B 41.6(5)
F3B P F5B 171.1(5)
F3C P F5B 111.0(6)
F1 P F5B 90.9(4)
F2 P F5B 88.7(4)
F6A P F5B 143.2(6)
F5C P F5B 65.2(5)
F6C P F5B 20.8(4)

loop_
_geom_bond_atom_site_label_1
_geom_bond_atom_site_label_2
_geom_bond_distance
Ru O1 2.116(2)
Ru O2 2.124(3)
Ru C2 2.150(3)
Ru C5P 2.168(4)
Ru C1P 2.177(4)
Ru C4P 2.184(4)
Ru C1 2.190(4)
Ru C3P 2.236(4)
Ru C2P 2.236(4)
Ru C3 2.294(4)
Ru C10 2.473(4)
C1P C2P 1.412(7)
C1P C5P 1.417(6)
C2P C3P 1.394(7)
C3P C4P 1.410(6)
C4P C5P 1.425(6)
O1 C10 1.277(4)
C10 O2 1.277(4)
C10 O3 1.312(4)
O3 C11 1.507(4)
C11 C14 1.514(5)
C11 C12 1.514(5)
C11 C13 1.524(5)
C1 C2 1.407(5)
C2 C3 1.408(5)
C6 C5 1.385(5)
C6 C7 1.385(6)
C3 C4 1.475(5)
C9 C8 1.384(6)
C9 C4 1.397(5)
C4 C5 1.405(5)
C7 C8 1.385(6)
P F5A 1.526(8)
P F4B 1.537(11)
P F4C 1.549(8)
P F4A 1.561(8)
P F3B 1.580(10)
P F3C 1.583(9)
P F1 1.597(3)
P F2 1.600(3)
P F6A 1.639(7)
P F5C 1.649(8)
P F6C 1.655(9)
P F5B 1.662(10)

loop_
_geom_torsion_atom_site_label_1
_geom_torsion_atom_site_label_2
_geom_torsion_atom_site_label_3
_geom_torsion_atom_site_label_4
_geom_torsion
O1 Ru C1P C2P 68.4(3)
O2 Ru C1P C2P 4.0(4)
C2 Ru C1P C2P 169.0(2)
C5P Ru C1P C2P -116.6(4)
C4P Ru C1P C2P -78.0(3)
C1 Ru C1P C2P -145.2(3)
C3P Ru C1P C2P -36.0(3)
C3 Ru C1P C2P 154.6(3)
C10 Ru C1P C2P 44.7(3)
O1 Ru C1P C5P -175.1(2)
O2 Ru C1P C5P 120.6(3)
C2 Ru C1P C5P -74.4(3)
C4P Ru C1P C5P 38.5(2)
C1 Ru C1P C5P -28.6(3)
C3P Ru C1P C5P 80.6(3)
C2P Ru C1P C5P 116.6(4)
C3 Ru C1P C5P -88.9(3)
C10 Ru C1P C5P 161.3(2)
C5P C1P C2P C3P -1.3(5)
Ru C1P C2P C3P 61.4(3)
C5P C1P C2P Ru -62.6(3)
O1 Ru C2P C3P 124.0(3)
O2 Ru C2P C3P 63.5(3)
C2 Ru C2P C3P -146.4(4)
C5P Ru C2P C3P -80.4(3)
C1P Ru C2P C3P -118.8(4)
C4P Ru C2P C3P -37.0(2)
C1 Ru C2P C3P -53.4(5)
C3 Ru C2P C3P -149.8(3)
C10 Ru C2P C3P 94.2(3)
O1 Ru C2P C1P -117.2(3)
O2 Ru C2P C1P -177.7(2)
C2 Ru C2P C1P -27.6(6)
C5P Ru C2P C1P 38.4(2)
C4P Ru C2P C1P 81.8(3)
C1 Ru C2P C1P 65.3(5)
C3P Ru C2P C1P 118.8(4)
C3 Ru C2P C1P -31.0(3)
C10 Ru C2P C1P -147.0(2)
C1P C2P C3P C4P 0.4(5)
Ru C2P C3P C4P 60.1(3)
C1P C2P C3P Ru -59.6(3)
O1 Ru C3P C2P -62.1(3)
O2 Ru C3P C2P -123.0(3)
C2 Ru C3P C2P 150.5(4)
C5P Ru C3P C2P 80.1(3)
C1P Ru C3P C2P 36.9(3)
C4P Ru C3P C2P 118.5(4)
C1 Ru C3P C2P 150.7(3)
C3 Ru C3P C2P 58.9(4)
C10 Ru C3P C2P -93.1(3)
O1 Ru C3P C4P 179.3(2)
O2 Ru C3P C4P 118.4(3)
C2 Ru C3P C4P 31.9(5)
C5P Ru C3P C4P -38.4(3)
C1P Ru C3P C4P -81.6(3)
C1 Ru C3P C4P 32.2(3)
C2P Ru C3P C4P -118.5(4)
C3 Ru C3P C4P -59.6(4)
C10 Ru C3P C4P 148.4(2)
C2P C3P C4P C5P 0.5(4)
Ru C3P C4P C5P 62.1(3)
C2P C3P C4P Ru -61.6(3)
O1 Ru C4P C3P -1.1(4)
O2 Ru C4P C3P -67.9(3)
C2 Ru C4P C3P -166.2(3)
C5P Ru C4P C3P 116.7(4)
C1P Ru C4P C3P 78.4(3)
C1 Ru C4P C3P -152.5(3)
C2P Ru C4P C3P 36.2(3)
C3 Ru C4P C3P 149.7(3)
C10 Ru C4P C3P -43.2(3)
O1 Ru C4P C5P -117.9(3)
O2 Ru C4P C5P 175.4(2)
C2 Ru C4P C5P 77.1(3)
C1P Ru C4P C5P -38.4(3)
C1 Ru C4P C5P 90.8(2)
C3P Ru C4P C5P -116.7(4)
C2P Ru C4P C5P -80.6(3)
C3 Ru C4P C5P 33.0(3)
C10 Ru C4P C5P -160.0(2)
C2P C1P C5P C4P 1.6(4)
Ru C1P C5P C4P -63.0(3)
C2P C1P C5P Ru 64.6(3)
C3P C4P C5P C1P -1.3(4)
Ru C4P C5P C1P 62.9(3)
C3P C4P C5P Ru -64.2(3)
O1 Ru C5P C1P 8.2(4)
O2 Ru C5P C1P -124.0(3)
C2 Ru C5P C1P 123.4(3)
C4P Ru C5P C1P -116.1(4)
C1 Ru C5P C1P 156.3(3)
C3P Ru C5P C1P -78.7(3)
C2P Ru C5P C1P -37.6(3)
C3 Ru C5P C1P 91.1(3)
C10 Ru C5P C1P -55.6(6)
O1 Ru C5P C4P 124.2(3)
O2 Ru C5P C4P -7.9(4)
C2 Ru C5P C4P -120.5(2)
C1P Ru C5P C4P 116.1(4)
C1 Ru C5P C4P -87.7(2)
C3P Ru C5P C4P 37.4(2)
C2P Ru C5P C4P 78.4(3)
C3 Ru C5P C4P -152.8(2)
C10 Ru C5P C4P 60.4(5)
O2 Ru O1 C10 3.3(2)
C2 Ru O1 C10 90.3(2)
C5P Ru O1 C10 -149.1(3)
C1P Ru O1 C10 -143.8(2)
C4P Ru O1 C10 -77.2(3)
C1 Ru O1 C10 68.9(2)
C3P Ru O1 C10 -77.9(2)
C2P Ru O1 C10 -109.5(3)
C3 Ru O1 C10 127.0(2)
Ru O1 C10 O2 -5.5(3)
Ru O1 C10 O3 174.0(3)
O1 Ru C10 O2 174.3(3)
C2 Ru C10 O2 85.2(2)
C5P Ru C10 O2 -95.8(5)
C1P Ru C10 O2 -137.7(2)
C4P Ru C10 O2 -50.0(3)
C1 Ru C10 O2 50.9(2)
C3P Ru C10 O2 -74.9(2)
C2P Ru C10 O2 -112.0(2)
C3 Ru C10 O2 118.8(2)
O2 Ru C10 O1 -174.3(3)
C2 Ru C10 O1 -89.2(2)
C5P Ru C10 O1 89.9(5)
C1P Ru C10 O1 48.0(3)
C4P Ru C10 O1 135.7(2)
C1 Ru C10 O1 -123.4(2)
C3P Ru C10 O1 110.7(2)
C2P Ru C10 O1 73.7(2)
C3 Ru C10 O1 -55.5(2)
O1 Ru C10 O3 -125(3)
O2 Ru C10 O3 61(3)
C2 Ru C10 O3 146(3)
C5P Ru C10 O3 -35(3)
C1P Ru C10 O3 -77(3)
C4P Ru C10 O3 11(3)
C1 Ru C10 O3 112(3)
C3P Ru C10 O3 -14(3)
C2P Ru C10 O3 -51(3)
C3 Ru C10 O3 180(100)
O1 C10 O2 Ru 5.5(3)
O3 C10 O2 Ru -174.1(3)
O1 Ru O2 C10 -3.3(2)
C2 Ru O2 C10 -93.7(2)
C5P Ru O2 C10 147.8(3)
C1P Ru O2 C10 74.0(3)
C4P Ru O2 C10 142.7(2)
C1 Ru O2 C10 -131.6(2)
C3P Ru O2 C10 108.6(2)
C2P Ru O2 C10 76.6(2)
C3 Ru O2 C10 -72.5(2)
O2 C10 O3 C11 177.4(3)
O1 C10 O3 C11 -2.1(5)
Ru C10 O3 C11 119(3)
C10 O3 C11 C14 -64.5(4)
C10 O3 C11 C12 59.7(4)
C10 O3 C11 C13 177.7(3)
O1 Ru C1 C2 36.4(3)
O2 Ru C1 C2 90.2(2)
C5P Ru C1 C2 -122.8(2)
C1P Ru C1 C2 -105.6(3)
C4P Ru C1 C2 -161.1(2)
C3P Ru C1 C2 -179.9(2)
C2P Ru C1 C2 -146.6(3)
C3 Ru C1 C2 -32.5(2)
C10 Ru C1 C2 66.5(2)
Ru C1 C2 C3 64.4(3)
O1 Ru C2 C1 -149.3(2)
O2 Ru C2 C1 -87.2(2)
C5P Ru C2 C1 62.1(3)
C1P Ru C2 C1 100.7(3)
C4P Ru C2 C1 22.7(3)
C3P Ru C2 C1 0.3(5)
C2P Ru C2 C1 120.7(4)
C3 Ru C2 C1 125.4(3)
C10 Ru C2 C1 -118.2(2)
O1 Ru C2 C3 85.3(2)
O2 Ru C2 C3 147.4(2)
C5P Ru C2 C3 -63.3(2)
C1P Ru C2 C3 -24.7(3)
C4P Ru C2 C3 -102.7(2)
C1 Ru C2 C3 -125.4(3)
C3P Ru C2 C3 -125.1(4)
C2P Ru C2 C3 -4.7(5)
C10 Ru C2 C3 116.4(2)
C1 C2 C3 C4 -176.5(3)
Ru C2 C3 C4 -114.5(3)
C1 C2 C3 Ru -62.0(3)
O1 Ru C3 C2 -93.1(2)
O2 Ru C3 C2 -37.2(2)
C5P Ru C3 C2 121.8(2)
C1P Ru C3 C2 159.9(2)
C4P Ru C3 C2 102.1(2)
C1 Ru C3 C2 33.4(2)
C3P Ru C3 C2 140.6(3)
C2P Ru C3 C2 178.1(2)
C10 Ru C3 C2 -67.8(2)
O1 Ru C3 C4 24.4(3)
O2 Ru C3 C4 80.2(3)
C2 Ru C3 C4 117.4(4)
C5P Ru C3 C4 -120.7(3)
C1P Ru C3 C4 -82.7(3)
C4P Ru C3 C4 -140.4(3)
C1 Ru C3 C4 150.9(3)
C3P Ru C3 C4 -102.0(4)
C2P Ru C3 C4 -64.5(3)
C10 Ru C3 C4 49.6(3)
C8 C9 C4 C5 -1.1(6)
C8 C9 C4 C3 173.0(4)
C2 C3 C4 C9 -175.9(4)
Ru C3 C4 C9 101.9(4)
C2 C3 C4 C5 -2.1(6)
Ru C3 C4 C5 -84.3(4)
C7 C6 C5 C4 -2.2(6)
C9 C4 C5 C6 3.2(5)
C3 C4 C5 C6 -170.7(3)
C5 C6 C7 C8 -1.1(6)
C4 C9 C8 C7 -2.1(6)
C6 C7 C8 C9 3.2(6)
